data_4087206
loop_
_publ_author_name
'Hupf, Emanuel'
'Do, Truong Giang'
'Nordheider, Andreas'
'Wehrhahn, Maren'
'Sanz Camacho, Paula'
'Ashbrook, Sharon E.'
'Lork, Enno'
'Slawin, Alexandra M. Z.'
'Mebs, Stefan'
'Woollins, J. Derek'
'Beckmann, Jens'

_publ_section_title
;
 Selective Oxidation and Functionalization of
 6-Diphenylphosphinoacenaphthyl-5-tellurenyl Species 6-Ph2P-Ace-5-TeX (X =
 Mes, Cl, O3SCF3). Various Types of P--E&#x00B7;&#x00B7;&#x00B7;Te(II,IV)
 Bonding Situations (E = O, S, Se)
;
_journal_name_full Organometallics
_journal_paper_doi 10.1021/acs.organomet.7b00133
_journal_year 2017
_chemical_formula_moiety 'C18 H22 Cl3 O P Te'
_chemical_formula_sum 'C18 H22 Cl3 O P Te'
_chemical_formula_weight 519.30
_space_group_IT_number 19
_symmetry_cell_setting orthorhombic
_symmetry_Int_Tables_number 19
_symmetry_space_group_name_Hall 'P 2ac 2ab'
_symmetry_space_group_name_H-M 'P 21 21 21'
_atom_sites_solution_hydrogens geom
_atom_sites_solution_primary direct
_atom_sites_solution_secondary difmap
_cell_angle_alpha 90.0000
_cell_angle_beta 90.0000
_cell_angle_gamma 90.0000
_cell_formula_units_Z 4
_cell_length_a 9.2187(12)
_cell_length_b 11.8772(13)
_cell_length_c 18.454(2)
_cell_measurement_reflns_used 6220
_cell_measurement_temperature 173
_cell_measurement_theta_max 25.40
_cell_measurement_theta_min 2.00
_cell_volume 2020.6(4)
_computing_cell_refinement 'CrystalClear-SM Expert 2.1 b32'
_computing_data_collection 'CrystalClear-SM Expert 2.1 b32 (Rigaku, 2014)'
_computing_data_reduction 'CrystalClear-SM Expert 2.1 b32'
_computing_molecular_graphics 'CrystalStructure 4.1'
_computing_publication_material 'CrystalStructure 4.1 (Rigaku, 2014)'
_computing_structure_refinement 'SHELXL-2013 (Sheldrick, 2013)'
_computing_structure_solution 'DIRDIF99-PATTY (Gould, et al., 1999)'
_diffrn_ambient_temperature 173
_diffrn_detector_area_resol_mean 11.628
_diffrn_measured_fraction_theta_full 1.000
_diffrn_measured_fraction_theta_max 0.999
_diffrn_measurement_device_type 'Rigaku XtaLAB P200'
_diffrn_measurement_method \w
_diffrn_radiation_type 'Mo K\a'
_diffrn_radiation_wavelength 0.71075
_diffrn_reflns_av_R_equivalents 0.0826
_diffrn_reflns_Laue_measured_fraction_full 1.000
_diffrn_reflns_Laue_measured_fraction_max 0.999
_diffrn_reflns_limit_h_max 11
_diffrn_reflns_limit_h_min -11
_diffrn_reflns_limit_k_max 14
_diffrn_reflns_limit_k_min -13
_diffrn_reflns_limit_l_max 22
_diffrn_reflns_limit_l_min -22
_diffrn_reflns_number 24935
_diffrn_reflns_point_group_measured_fraction_full 1.000
_diffrn_reflns_point_group_measured_fraction_max 0.999
_diffrn_reflns_theta_full 25.242
_diffrn_reflns_theta_max 25.384
_diffrn_reflns_theta_min 2.039
_diffrn_standards_number 0
_exptl_absorpt_coefficient_mu 1.951
_exptl_absorpt_correction_T_max 0.962
_exptl_absorpt_correction_T_min 0.726
_exptl_absorpt_correction_type multi-scan
_exptl_absorpt_process_details 'REQAB (Rigaku, 1998)'
_exptl_crystal_colour colorless
_exptl_crystal_density_diffrn 1.707
_exptl_crystal_density_method 'not measured'
_exptl_crystal_description prism
_exptl_crystal_F_000 1024.00
_exptl_crystal_size_max 0.120
_exptl_crystal_size_mid 0.030
_exptl_crystal_size_min 0.020
_refine_diff_density_max 2.36
_refine_diff_density_min -0.89
_refine_ls_abs_structure_details
;
 Flack x determined using 1435 quotients [(I+)-(I-)]/[(I+)+(I-)]
 (Parsons and Flack (2004), Acta Cryst. A60, s61).
;
_refine_ls_abs_structure_Flack 0.500(14)
_refine_ls_extinction_method none
_refine_ls_goodness_of_fit_ref 1.128
_refine_ls_hydrogen_treatment constr
_refine_ls_number_parameters 221
_refine_ls_number_reflns 3714
_refine_ls_number_restraints 0
_refine_ls_R_factor_all 0.0491
_refine_ls_R_factor_gt 0.0440
_refine_ls_shift/su_max 0.000
_refine_ls_structure_factor_coef Fsqd
_refine_ls_weighting_details 'w = 1/[\s^2^(Fo^2^)+(0.0787P)^2^+0.0000P] where P=(Fo^2^+2Fc^2^)/3'
_refine_ls_weighting_scheme calc
_refine_ls_wR_factor_gt 0.1156
_refine_ls_wR_factor_ref 0.1236
_reflns_number_gt 3480
_reflns_number_total 3714
_reflns_threshold_expression F^2^>2.0\s(F^2^)
_cod_data_source_file om7b00133_si_002.cif
_cod_data_source_block 4OPr
_cod_database_code 4087206

loop_
_symmetry_equiv_pos_site_id
_symmetry_equiv_pos_as_xyz
1 +X,+Y,+Z
2 1/2+X,1/2-Y,-Z
3 -X,1/2+Y,1/2-Z
4 1/2-X,-Y,1/2+Z

loop_
_atom_site_label
_atom_site_type_symbol
_atom_site_fract_x
_atom_site_fract_y
_atom_site_fract_z
_atom_site_U_iso_or_equiv
_atom_site_adp_type
_atom_site_occupancy
_atom_site_site_symmetry_multiplicity
_atom_site_calc_flag
_atom_site_refinement_flags
Te1 Te 0.94652(6) 0.55996(4) 0.30509(3) 0.0276(2) Uani 1 4 d .
Cl1 Cl 1.1152(2) 0.58584(17) 0.41494(12) 0.0291(5) Uani 1 4 d .
Cl2 Cl 1.1324(3) 0.4498(2) 0.23985(14) 0.0467(6) Uani 1 4 d .
Cl3 Cl 0.7758(3) 0.5237(2) 0.20401(13) 0.0430(6) Uani 1 4 d .
P9 P 0.6277(3) 0.62135(18) 0.38875(12) 0.0236(5) Uani 1 4 d .
O1 O 0.7779(7) 0.6528(5) 0.3592(3) 0.0289(14) Uani 1 4 d .
C1 C 0.8654(10) 0.4119(7) 0.3578(5) 0.028(2) Uani 1 4 d .
C2 C 0.9639(10) 0.3250(8) 0.3647(5) 0.034(2) Uani 1 4 d .
C3 C 0.9220(10) 0.2160(8) 0.3884(5) 0.037(2) Uani 1 4 d .
C4 C 0.7805(10) 0.1949(7) 0.4024(5) 0.0283(19) Uani 1 4 d .
C5 C 0.6801(10) 0.2846(7) 0.3965(5) 0.0259(19) Uani 1 4 d .
C6 C 0.5384(10) 0.2479(7) 0.4113(5) 0.0286(19) Uani 1 4 d .
C7 C 0.4260(10) 0.3216(8) 0.4056(5) 0.034(2) Uani 1 4 d .
C8 C 0.4585(9) 0.4358(7) 0.3919(5) 0.0299(19) Uani 1 4 d .
C9 C 0.5991(9) 0.4741(7) 0.3795(5) 0.0263(19) Uani 1 4 d .
C10 C 0.7163(10) 0.3959(7) 0.3768(5) 0.0261(19) Uani 1 4 d .
C11 C 0.7003(11) 0.0893(8) 0.4240(6) 0.039(2) Uani 1 4 d .
C12 C 0.5408(12) 0.1227(8) 0.4291(5) 0.037(2) Uani 1 4 d .
C13 C 0.6268(11) 0.6527(8) 0.4850(5) 0.031(2) Uani 1 4 d .
C14 C 0.7513(12) 0.5932(11) 0.5216(5) 0.048(3) Uani 1 4 d .
C15 C 0.4839(12) 0.6322(10) 0.5230(6) 0.043(3) Uani 1 4 d .
C16 C 0.4856(10) 0.7029(8) 0.3462(5) 0.032(2) Uani 1 4 d .
C17 C 0.5318(12) 0.8287(9) 0.3486(7) 0.050(3) Uani 1 4 d .
C18 C 0.4530(15) 0.6644(11) 0.2694(6) 0.059(3) Uani 1 4 d .
H2 H 1.06282 0.33856 0.35322 0.0407 Uiso 1 4 calc R
H3 H 0.99258 0.15844 0.39434 0.0438 Uiso 1 4 calc R
H7 H 0.32845 0.297 0.41076 0.0409 Uiso 1 4 calc R
H8 H 0.38125 0.48875 0.3911 0.0359 Uiso 1 4 calc R
H11A H 0.73581 0.06123 0.47133 0.0470 Uiso 1 4 calc R
H11B H 0.71404 0.02955 0.38725 0.0470 Uiso 1 4 calc R
H12A H 0.48172 0.07958 0.39395 0.0441 Uiso 1 4 calc R
H12B H 0.50274 0.10891 0.47851 0.0441 Uiso 1 4 calc R
H13 H 0.64692 0.7351 0.48949 0.0367 Uiso 1 4 calc R
H14A H 0.7301 0.51253 0.52478 0.0571 Uiso 1 4 calc R
H14B H 0.76459 0.6239 0.57044 0.0571 Uiso 1 4 calc R
H14C H 0.84011 0.60461 0.49335 0.0571 Uiso 1 4 calc R
H15A H 0.49096 0.65732 0.57341 0.0511 Uiso 1 4 calc R
H15B H 0.46117 0.55159 0.52176 0.0511 Uiso 1 4 calc R
H15C H 0.407 0.6743 0.4983 0.0511 Uiso 1 4 calc R
H16 H 0.39527 0.69424 0.37564 0.0389 Uiso 1 4 calc R
H17A H 0.45367 0.87554 0.32879 0.0603 Uiso 1 4 calc R
H17B H 0.61982 0.83924 0.31957 0.0603 Uiso 1 4 calc R
H17C H 0.55096 0.85081 0.39883 0.0603 Uiso 1 4 calc R
H18A H 0.54001 0.67288 0.23945 0.0710 Uiso 1 4 calc R
H18B H 0.37439 0.71027 0.24926 0.0710 Uiso 1 4 calc R
H18C H 0.42341 0.58513 0.27008 0.0710 Uiso 1 4 calc R

loop_
_atom_site_aniso_label
_atom_site_aniso_U_11
_atom_site_aniso_U_22
_atom_site_aniso_U_33
_atom_site_aniso_U_12
_atom_site_aniso_U_13
_atom_site_aniso_U_23
Te1 0.0260(3) 0.0241(3) 0.0328(3) -0.0028(2) 0.0039(2) -0.0007(2)
Cl1 0.0230(10) 0.0248(11) 0.0397(11) -0.0008(8) -0.0050(9) -0.0040(9)
Cl2 0.0419(14) 0.0456(15) 0.0525(14) 0.0046(12) 0.0234(12) -0.0024(13)
Cl3 0.0422(13) 0.0547(16) 0.0319(11) -0.0122(11) -0.0046(11) -0.0047(11)
P9 0.0249(12) 0.0149(11) 0.0311(11) -0.0001(9) 0.0004(9) 0.0003(9)
O1 0.030(3) 0.017(3) 0.040(3) 0.001(2) 0.004(3) -0.004(3)
C1 0.028(5) 0.022(5) 0.035(5) -0.003(4) 0.002(4) -0.005(4)
C2 0.027(5) 0.030(5) 0.045(5) -0.000(4) 0.000(4) -0.005(4)
C3 0.035(6) 0.022(5) 0.053(6) 0.012(4) -0.000(4) -0.005(4)
C4 0.038(5) 0.014(4) 0.032(5) 0.002(4) -0.003(4) -0.003(4)
C5 0.032(5) 0.017(4) 0.028(4) 0.001(4) -0.003(4) -0.001(3)
C6 0.034(5) 0.023(4) 0.029(4) -0.006(4) 0.001(4) -0.004(4)
C7 0.030(5) 0.024(5) 0.048(6) -0.007(4) 0.005(4) -0.005(4)
C8 0.026(4) 0.022(4) 0.042(5) 0.004(4) 0.002(4) -0.000(4)
C9 0.031(5) 0.018(4) 0.030(4) -0.000(3) -0.000(4) -0.002(4)
C10 0.030(5) 0.020(4) 0.028(4) -0.001(4) -0.001(4) -0.002(4)
C11 0.051(6) 0.016(5) 0.051(6) -0.001(4) 0.005(5) -0.004(4)
C12 0.044(6) 0.027(5) 0.040(5) -0.003(5) 0.008(5) 0.004(4)
C13 0.041(5) 0.022(5) 0.029(4) 0.000(4) 0.004(4) -0.004(4)
C14 0.041(6) 0.070(8) 0.032(5) -0.001(6) -0.006(4) -0.003(5)
C15 0.048(7) 0.038(6) 0.041(5) 0.001(5) 0.004(5) -0.007(5)
C16 0.028(5) 0.025(5) 0.044(5) 0.002(4) 0.005(4) 0.014(4)
C17 0.032(6) 0.028(5) 0.091(8) 0.001(4) 0.008(6) 0.016(5)
C18 0.058(7) 0.071(8) 0.048(6) 0.009(7) -0.020(6) 0.016(6)

loop_
_atom_type_symbol
_atom_type_description
_atom_type_scat_dispersion_real
_atom_type_scat_dispersion_imag
_atom_type_scat_source
C C 0.0033 0.0016
;
International Tables for Crystallography
(Vol. C, Tables 4.2.6.8 and 6.1.1.4)
;
H H 0.0000 0.0000
;
International Tables for Crystallography
(Vol. C, Table 6.1.1.4)
;
Cl Cl 0.1484 0.1585
;
International Tables for Crystallography
(Vol. C, Tables 4.2.6.8 and 6.1.1.4)
;
O O 0.0106 0.0060
;
International Tables for Crystallography
(Vol. C, Tables 4.2.6.8 and 6.1.1.4)
;
P P 0.1023 0.0942
;
International Tables for Crystallography
(Vol. C, Tables 4.2.6.8 and 6.1.1.4)
;
Te Te -0.5308 1.6751
;
International Tables for Crystallography
(Vol. C, Tables 4.2.6.8 and 6.1.1.4)
;

loop_
_geom_angle_atom_site_label_1
_geom_angle_atom_site_label_2
_geom_angle_atom_site_label_3
_geom_angle
_geom_angle_publ_flag
Cl1 Te1 Cl2 91.61(8) yes
Cl1 Te1 Cl3 175.90(8) yes
Cl1 Te1 O1 90.57(17) yes
Cl1 Te1 C1 87.2(2) yes
Cl2 Te1 Cl3 88.94(9) yes
Cl2 Te1 O1 177.64(18) yes
Cl2 Te1 C1 91.6(2) yes
Cl3 Te1 O1 88.82(17) yes
Cl3 Te1 C1 88.7(2) yes
O1 Te1 C1 87.6(3) yes
O1 P9 C9 109.8(4) yes
O1 P9 C13 107.6(4) yes
O1 P9 C16 111.6(4) yes
C9 P9 C13 107.2(4) yes
C9 P9 C16 112.2(4) yes
C13 P9 C16 108.2(5) yes
Te1 O1 P9 133.8(4) yes
Te1 C1 C2 115.2(7) yes
Te1 C1 C10 123.7(6) yes
C2 C1 C10 120.7(8) yes
C1 C2 C3 122.1(9) yes
C2 C3 C4 119.3(8) yes
C3 C4 C5 118.5(8) yes
C3 C4 C11 132.5(8) yes
C5 C4 C11 109.0(8) yes
C4 C5 C6 111.1(8) yes
C4 C5 C10 124.8(8) yes
C6 C5 C10 124.1(8) yes
C5 C6 C7 119.6(8) yes
C5 C6 C12 109.4(8) yes
C7 C6 C12 131.0(9) yes
C6 C7 C8 118.0(8) yes
C7 C8 C9 122.7(8) yes
P9 C9 C8 116.3(6) yes
P9 C9 C10 122.1(7) yes
C8 C9 C10 119.9(8) yes
C1 C10 C5 114.5(8) yes
C1 C10 C9 130.5(8) yes
C5 C10 C9 115.0(8) yes
C4 C11 C12 105.8(7) yes
C6 C12 C11 104.7(8) yes
P9 C13 C14 109.8(7) yes
P9 C13 C15 115.1(7) yes
C14 C13 C15 112.4(8) yes
P9 C16 C17 107.7(7) yes
P9 C16 C18 112.8(7) yes
C17 C16 C18 111.8(9) yes
C1 C2 H2 118.974 no
C3 C2 H2 118.962 no
C2 C3 H3 120.352 no
C4 C3 H3 120.344 no
C6 C7 H7 120.984 no
C8 C7 H7 120.983 no
C7 C8 H8 118.627 no
C9 C8 H8 118.624 no
C4 C11 H11A 110.580 no
C4 C11 H11B 110.575 no
C12 C11 H11A 110.576 no
C12 C11 H11B 110.578 no
H11A C11 H11B 108.730 no
C6 C12 H12A 110.808 no
C6 C12 H12B 110.805 no
C11 C12 H12A 110.801 no
C11 C12 H12B 110.801 no
H12A C12 H12B 108.862 no
P9 C13 H13 106.305 no
C14 C13 H13 106.305 no
C15 C13 H13 106.306 no
C13 C14 H14A 109.472 no
C13 C14 H14B 109.467 no
C13 C14 H14C 109.472 no
H14A C14 H14B 109.466 no
H14A C14 H14C 109.476 no
H14B C14 H14C 109.475 no
C13 C15 H15A 109.463 no
C13 C15 H15B 109.478 no
C13 C15 H15C 109.476 no
H15A C15 H15B 109.464 no
H15A C15 H15C 109.465 no
H15B C15 H15C 109.482 no
P9 C16 H16 108.147 no
C17 C16 H16 108.140 no
C18 C16 H16 108.153 no
C16 C17 H17A 109.468 no
C16 C17 H17B 109.475 no
C16 C17 H17C 109.481 no
H17A C17 H17B 109.462 no
H17A C17 H17C 109.471 no
H17B C17 H17C 109.470 no
C16 C18 H18A 109.476 no
C16 C18 H18B 109.473 no
C16 C18 H18C 109.470 no
H18A C18 H18B 109.477 no
H18A C18 H18C 109.465 no
H18B C18 H18C 109.467 no

loop_
_geom_bond_atom_site_label_1
_geom_bond_atom_site_label_2
_geom_bond_distance
_geom_bond_publ_flag
Te1 Cl1 2.573(2) yes
Te1 Cl2 2.470(3) yes
Te1 Cl3 2.478(3) yes
Te1 O1 2.151(6) yes
Te1 C1 2.145(9) yes
P9 O1 1.535(7) yes
P9 C9 1.777(9) yes
P9 C13 1.815(9) yes
P9 C16 1.809(10) yes
C1 C2 1.380(13) yes
C1 C10 1.431(13) yes
C2 C3 1.420(13) yes
C3 C4 1.353(13) yes
C4 C5 1.415(12) yes
C4 C11 1.510(13) yes
C5 C6 1.405(13) yes
C5 C10 1.411(12) yes
C6 C7 1.361(13) yes
C6 C12 1.523(12) yes
C7 C8 1.412(13) yes
C8 C9 1.393(12) yes
C9 C10 1.426(12) yes
C11 C12 1.526(15) yes
C13 C14 1.507(15) yes
C13 C15 1.512(15) yes
C16 C17 1.555(14) yes
C16 C18 1.518(15) yes
C2 H2 0.950 no
C3 H3 0.950 no
C7 H7 0.950 no
C8 H8 0.950 no
C11 H11A 0.990 no
C11 H11B 0.990 no
C12 H12A 0.990 no
C12 H12B 0.990 no
C13 H13 1.000 no
C14 H14A 0.980 no
C14 H14B 0.980 no
C14 H14C 0.980 no
C15 H15A 0.980 no
C15 H15B 0.980 no
C15 H15C 0.980 no
C16 H16 1.000 no
C17 H17A 0.980 no
C17 H17B 0.980 no
C17 H17C 0.980 no
C18 H18A 0.980 no
C18 H18B 0.980 no
C18 H18C 0.980 no

loop_
_geom_contact_atom_site_label_1
_geom_contact_atom_site_label_2
_geom_contact_distance
_geom_contact_publ_flag
_geom_contact_site_symmetry_2
Cl1 C2 3.522(10) no .
Cl2 C2 3.149(10) no .
Cl3 C10 3.574(9) no .
P9 C1 3.364(9) no .
O1 C10 3.121(11) no .
O1 C14 3.090(12) no .
O1 C17 3.091(12) no .
O1 C18 3.425(14) no .
C1 C4 2.815(12) no .
C2 C5 2.723(13) no .
C3 C6 3.582(13) no .
C3 C10 2.865(13) no .
C4 C7 3.599(13) no .
C5 C8 2.722(12) no .
C6 C9 2.806(12) no .
C7 C10 2.868(13) no .
C8 C13 3.463(13) no .
C8 C15 3.368(14) no .
C8 C16 3.292(13) no .
C8 C18 3.533(15) no .
C9 C14 3.294(14) no .
C9 C15 3.415(14) no .
C9 C18 3.324(15) no .
C10 C14 3.569(14) no .
C13 C17 3.389(15) no .
C15 C16 3.369(14) no .
C5 C18 3.594(15) no 3_645
C6 C18 3.480(14) no 3_645
C18 C5 3.594(15) no 3_655
C18 C6 3.480(14) no 3_655
Te1 H2 2.9754 no .
Cl1 H2 3.1868 no .
Cl1 H14C 2.9278 no .
Cl2 H2 2.5559 no .
Cl3 H18A 2.8798 no .
Cl3 H18C 3.5460 no .
P9 H8 2.7649 no .
P9 H14A 2.9771 no .
P9 H14B 3.5826 no .
P9 H14C 2.7567 no .
P9 H15B 3.0114 no .
P9 H15C 2.9364 no .
P9 H17A 3.5935 no .
P9 H17B 2.8866 no .
P9 H17C 2.8218 no .
P9 H18A 2.9359 no .
P9 H18C 2.9203 no .
O1 H13 2.8634 no .
O1 H14A 3.5089 no .
O1 H14C 2.6057 no .
O1 H16 3.5746 no .
O1 H17B 2.7497 no .
O1 H17C 3.2318 no .
O1 H18A 3.1219 no .
C1 H3 3.2999 no .
C1 H14A 3.5321 no .
C1 H14C 3.3983 no .
C3 H11A 2.9441 no .
C3 H11B 2.9290 no .
C4 H2 3.2412 no .
C4 H12A 3.0804 no .
C4 H12B 3.0946 no .
C5 H3 3.2470 no .
C5 H7 3.2562 no .
C5 H11A 3.0351 no .
C5 H11B 3.0502 no .
C5 H12A 3.0460 no .
C5 H12B 3.0533 no .
C6 H8 3.2281 no .
C6 H11A 3.0750 no .
C6 H11B 3.0894 no .
C7 H12A 2.9284 no .
C7 H12B 2.9485 no .
C7 H15B 3.4870 no .
C8 H15B 2.7630 no .
C8 H15C 3.4790 no .
C8 H16 3.1385 no .
C8 H18C 2.8816 no .
C9 H7 3.3140 no .
C9 H14A 2.9762 no .
C9 H14C 3.4287 no .
C9 H15B 3.0592 no .
C9 H16 3.2205 no .
C9 H18A 3.5422 no .
C9 H18C 2.9047 no .
C10 H2 3.2952 no .
C10 H8 3.2903 no .
C10 H14A 3.0649 no .
C10 H14C 3.4749 no .
C11 H3 2.8693 no .
C12 H7 2.8692 no .
C13 H8 3.4524 no .
C13 H16 2.9791 no .
C13 H17C 2.9253 no .
C14 H15A 2.6932 no .
C14 H15B 2.7199 no .
C14 H15C 3.3445 no .
C15 H8 3.1173 no .
C15 H14A 2.6778 no .
C15 H14B 2.7336 no .
C15 H14C 3.3448 no .
C15 H16 2.9328 no .
C15 H17C 3.5175 no .
C16 H8 2.8430 no .
C16 H13 3.0586 no .
C16 H15C 2.9196 no .
C17 H13 3.0212 no .
C17 H15C 3.5106 no .
C17 H18A 2.7363 no .
C17 H18B 2.7283 no .
C17 H18C 3.3864 no .
C18 H8 3.1352 no .
C18 H17A 2.7366 no .
C18 H17B 2.7450 no .
C18 H17C 3.3794 no .
H2 H3 2.3605 no .
H3 H11A 2.9924 no .
H3 H11B 2.9923 no .
H7 H8 2.3570 no .
H7 H12A 2.9599 no .
H7 H12B 3.0225 no .
H8 H15B 2.6294 no .
H8 H15C 2.9710 no .
H8 H16 2.4607 no .
H8 H18C 2.5395 no .
H11A H12A 2.7520 no .
H11A H12B 2.2259 no .
H11B H12A 2.2260 no .
H11B H12B 2.7421 no .
H13 H14A 2.8285 no .
H13 H14B 2.2700 no .
H13 H14C 2.3620 no .
H13 H15A 2.3063 no .
H13 H15B 2.8350 no .
H13 H15C 2.3323 no .
H13 H16 3.1673 no .
H13 H17B 3.3801 no .
H13 H17C 2.3389 no .
H14A H15A 2.9365 no .
H14A H15B 2.5228 no .
H14A H15C 3.5780 no .
H14B H15A 2.5541 no .
H14B H15B 3.0608 no .
H14C H15A 3.5965 no .
H14C H15B 3.5881 no .
H15B H16 3.2420 no .
H15C H16 2.2785 no .
H15C H17C 3.0864 no .
H16 H17A 2.3821 no .
H16 H17B 2.8847 no .
H16 H17C 2.3877 no .
H16 H18A 2.8568 no .
H16 H18B 2.3479 no .
H16 H18C 2.3540 no .
H17A H18A 3.0242 no .
H17A H18B 2.5576 no .
H17B H18A 2.5752 no .
H17B H18B 3.0247 no .
Cl1 H8 2.7461 no 1_655
Cl1 H11A 2.9485 no 2_556
Cl1 H12B 3.2079 no 2_556
Cl1 H13 2.7783 no 2_566
Cl1 H15A 3.2654 no 2_566
Cl1 H15C 3.2725 no 1_655
Cl1 H16 2.9752 no 1_655
Cl1 H17C 3.5675 no 2_566
Cl2 H11B 2.8989 no 3_755
Cl2 H15A 3.5135 no 4_664
Cl2 H17B 2.8536 no 3_745
Cl2 H18C 3.1770 no 1_655
Cl3 H3 3.2268 no 3_755
Cl3 H12A 3.0571 no 3_655
Cl3 H14A 3.3359 no 4_664
Cl3 H14B 3.0477 no 4_664
Cl3 H17A 2.8178 no 3_645
O1 H15A 3.2392 no 2_566
O1 H15C 3.5431 no 2_566
C1 H12B 3.2840 no 2_556
C2 H7 3.4825 no 1_655
C2 H12B 3.0193 no 2_556
C3 H12B 3.3036 no 2_556
C4 H7 3.4782 no 2_556
C4 H18B 3.1467 no 3_645
C5 H18A 3.4885 no 3_645
C5 H18B 2.8745 no 3_645
C6 H18A 3.0091 no 3_645
C6 H18B 3.1023 no 3_645
C7 H2 3.4902 no 1_455
C7 H11A 3.1882 no 2_456
C7 H18A 3.2229 no 3_645
C8 H11A 3.2536 no 2_456
C10 H18B 3.3121 no 3_645
C11 H7 3.5375 no 2_556
C11 H15B 3.0955 no 2_556
C11 H17C 3.1836 no 1_545
C11 H18B 3.5729 no 3_645
C12 H14A 3.3920 no 2_456
C12 H14C 3.5717 no 2_456
C12 H17A 3.5624 no 1_545
C12 H17C 3.2786 no 1_545
C12 H18A 3.2540 no 3_645
C12 H18B 3.5399 no 3_645
C13 H15C 3.3150 no 2_566
C14 H12A 3.3398 no 2_556
C14 H12B 3.3373 no 2_556
C14 H15C 3.1335 no 2_566
C14 H16 3.4250 no 2_566
C14 H17A 3.3529 no 2_566
C14 H17C 3.1985 no 2_566
C15 H11A 3.2432 no 2_456
C15 H11B 3.5532 no 2_456
C15 H13 3.4914 no 2_466
C15 H14C 3.4092 no 2_466
C16 H14B 3.2790 no 2_466
C17 H11B 3.0035 no 1_565
C17 H12A 3.1289 no 1_565
C17 H14B 2.9356 no 2_466
C17 H14C 3.5014 no 2_466
C18 H12A 3.2355 no 3_655
H2 C7 3.4902 no 1_655
H2 H7 2.7143 no 1_655
H2 H8 3.5054 no 1_655
H2 H12B 3.2154 no 2_556
H3 Cl3 3.2268 no 3_745
H3 H7 3.5195 no 1_655
H3 H14A 3.3385 no 2_556
H3 H15B 2.9502 no 2_556
H7 C2 3.4825 no 1_455
H7 C4 3.4782 no 2_456
H7 C11 3.5375 no 2_456
H7 H2 2.7143 no 1_455
H7 H3 3.5195 no 1_455
H7 H11A 2.8808 no 2_456
H7 H18A 3.3656 no 3_645
H8 Cl1 2.7461 no 1_455
H8 H2 3.5054 no 1_455
H8 H11A 2.9317 no 2_456
H11A Cl1 2.9485 no 2_456
H11A C7 3.1882 no 2_556
H11A C8 3.2536 no 2_556
H11A C15 3.2432 no 2_556
H11A H7 2.8808 no 2_556
H11A H8 2.9317 no 2_556
H11A H15A 3.5989 no 2_556
H11A H15B 2.4755 no 2_556
H11A H15C 3.2604 no 2_556
H11A H17C 3.3076 no 1_545
H11B Cl2 2.8989 no 3_745
H11B C15 3.5532 no 2_556
H11B C17 3.0035 no 1_545
H11B H15A 3.4598 no 2_556
H11B H15B 2.9897 no 2_556
H11B H17A 3.2049 no 1_545
H11B H17B 2.7246 no 1_545
H11B H17C 2.6101 no 1_545
H11B H18B 3.4085 no 3_645
H11B H18C 3.2359 no 3_645
H12A Cl3 3.0571 no 3_645
H12A C14 3.3398 no 2_456
H12A C17 3.1289 no 1_545
H12A C18 3.2355 no 3_645
H12A H14A 2.9710 no 2_456
H12A H14B 3.2061 no 2_456
H12A H14C 3.2887 no 2_456
H12A H17A 2.7177 no 1_545
H12A H17B 3.4137 no 1_545
H12A H17C 2.7926 no 1_545
H12A H18A 2.7071 no 3_645
H12A H18B 3.3397 no 3_645
H12A H18C 3.1515 no 3_645
H12B Cl1 3.2079 no 2_456
H12B C1 3.2840 no 2_456
H12B C2 3.0193 no 2_456
H12B C3 3.3036 no 2_456
H12B C14 3.3373 no 2_456
H12B H2 3.2154 no 2_456
H12B H14A 2.8985 no 2_456
H12B H14C 2.9914 no 2_456
H12B H17C 3.4289 no 1_545
H13 Cl1 2.7783 no 2_466
H13 C15 3.4914 no 2_566
H13 H14C 3.4241 no 2_466
H13 H15C 2.6376 no 2_566
H13 H16 3.4843 no 2_566
H14A Cl3 3.3359 no 4_665
H14A C12 3.3920 no 2_556
H14A H3 3.3385 no 2_456
H14A H12A 2.9710 no 2_556
H14A H12B 2.8985 no 2_556
H14B Cl3 3.0477 no 4_665
H14B C16 3.2790 no 2_566
H14B C17 2.9356 no 2_566
H14B H12A 3.2061 no 2_556
H14B H15C 3.0129 no 2_566
H14B H16 2.6659 no 2_566
H14B H17A 2.5488 no 2_566
H14B H17C 2.7168 no 2_566
H14C C12 3.5717 no 2_556
H14C C15 3.4092 no 2_566
H14C C17 3.5014 no 2_566
H14C H12A 3.2887 no 2_556
H14C H12B 2.9915 no 2_556
H14C H13 3.4241 no 2_566
H14C H15A 3.3833 no 2_566
H14C H15C 2.7018 no 2_566
H14C H16 3.4368 no 2_566
H14C H17A 3.4532 no 2_566
H14C H17C 2.8315 no 2_566
H15A Cl1 3.2654 no 2_466
H15A Cl2 3.5135 no 4_665
H15A O1 3.2392 no 2_466
H15A H11A 3.5989 no 2_456
H15A H11B 3.4598 no 2_456
H15A H14C 3.3833 no 2_466
H15B C11 3.0955 no 2_456
H15B H3 2.9502 no 2_456
H15B H11A 2.4755 no 2_456
H15B H11B 2.9897 no 2_456
H15C Cl1 3.2725 no 1_455
H15C O1 3.5431 no 2_466
H15C C13 3.3150 no 2_466
H15C C14 3.1335 no 2_466
H15C H11A 3.2604 no 2_456
H15C H13 2.6376 no 2_466
H15C H14B 3.0129 no 2_466
H15C H14C 2.7018 no 2_466
H16 Cl1 2.9752 no 1_455
H16 C14 3.4250 no 2_466
H16 H13 3.4843 no 2_466
H16 H14B 2.6659 no 2_466
H16 H14C 3.4368 no 2_466
H17A Cl3 2.8178 no 3_655
H17A C12 3.5624 no 1_565
H17A C14 3.3529 no 2_466
H17A H11B 3.2049 no 1_565
H17A H12A 2.7177 no 1_565
H17A H14B 2.5488 no 2_466
H17A H14C 3.4532 no 2_466
H17A H18C 3.2878 no 3_655
H17B Cl2 2.8536 no 3_755
H17B H11B 2.7246 no 1_565
H17B H12A 3.4137 no 1_565
H17B H18C 3.3801 no 3_655
H17C Cl1 3.5675 no 2_466
H17C C11 3.1836 no 1_565
H17C C12 3.2786 no 1_565
H17C C14 3.1985 no 2_466
H17C H11A 3.3076 no 1_565
H17C H11B 2.6101 no 1_565
H17C H12A 2.7926 no 1_565
H17C H12B 3.4289 no 1_565
H17C H14B 2.7168 no 2_466
H17C H14C 2.8315 no 2_466
H18A C5 3.4885 no 3_655
H18A C6 3.0091 no 3_655
H18A C7 3.2229 no 3_655
H18A C12 3.2540 no 3_655
H18A H7 3.3656 no 3_655
H18A H12A 2.7071 no 3_655
H18B C4 3.1467 no 3_655
H18B C5 2.8745 no 3_655
H18B C6 3.1023 no 3_655
H18B C10 3.3121 no 3_655
H18B C11 3.5729 no 3_655
H18B C12 3.5399 no 3_655
H18B H11B 3.4085 no 3_655
H18B H12A 3.3397 no 3_655
H18C Cl2 3.1770 no 1_455
H18C H11B 3.2359 no 3_655
H18C H12A 3.1515 no 3_655
H18C H17A 3.2878 no 3_645
H18C H17B 3.3801 no 3_645

loop_
_geom_torsion_atom_site_label_1
_geom_torsion_atom_site_label_2
_geom_torsion_atom_site_label_3
_geom_torsion_atom_site_label_4
_geom_torsion
_geom_torsion_publ_flag
Cl1 Te1 O1 P9 -113.4(5) no
Cl1 Te1 C1 C2 -66.6(5) no
Cl1 Te1 C1 C10 121.2(6) no
Cl2 Te1 C1 C2 25.0(5) no
Cl2 Te1 C1 C10 -147.2(6) no
Cl3 Te1 O1 P9 62.5(5) no
Cl3 Te1 C1 C2 113.9(5) no
Cl3 Te1 C1 C10 -58.3(6) no
O1 Te1 C1 C2 -157.2(6) no
O1 Te1 C1 C10 30.5(6) no
C1 Te1 O1 P9 -26.3(5) no
O1 P9 C9 C8 -168.9(5) no
O1 P9 C9 C10 25.7(7) no
C9 P9 O1 Te1 4.5(6) no
O1 P9 C13 C14 -54.9(6) no
O1 P9 C13 C15 177.1(5) no
C13 P9 O1 Te1 120.9(5) no
O1 P9 C16 C17 -48.8(6) no
O1 P9 C16 C18 74.9(6) no
C16 P9 O1 Te1 -120.6(5) no
C9 P9 C13 C14 63.2(6) no
C9 P9 C13 C15 -64.8(7) no
C13 P9 C9 C8 74.5(7) no
C13 P9 C9 C10 -91.0(7) no
C9 P9 C16 C17 -172.6(5) no
C9 P9 C16 C18 -48.8(7) no
C16 P9 C9 C8 -44.2(7) no
C16 P9 C9 C10 150.4(6) no
C13 P9 C16 C17 69.4(6) no
C13 P9 C16 C18 -166.8(5) no
C16 P9 C13 C14 -175.6(5) no
C16 P9 C13 C15 56.4(7) no
Te1 C1 C2 C3 -170.5(5) no
Te1 C1 C10 C5 166.9(5) no
Te1 C1 C10 C9 -13.5(13) no
C2 C1 C10 C5 -4.9(12) no
C2 C1 C10 C9 174.7(8) no
C10 C1 C2 C3 2.0(13) no
C1 C2 C3 C4 2.3(14) no
C2 C3 C4 C5 -3.3(13) no
C2 C3 C4 C11 176.3(8) no
C3 C4 C5 C6 178.8(7) no
C3 C4 C5 C10 0.1(13) no
C3 C4 C11 C12 -178.4(9) no
C5 C4 C11 C12 1.2(10) no
C11 C4 C5 C6 -0.9(10) no
C11 C4 C5 C10 -179.6(7) no
C4 C5 C6 C7 -177.5(7) no
C4 C5 C6 C12 0.2(10) no
C4 C5 C10 C1 4.0(12) no
C4 C5 C10 C9 -175.6(7) no
C6 C5 C10 C1 -174.6(7) no
C6 C5 C10 C9 5.8(12) no
C10 C5 C6 C7 1.2(13) no
C10 C5 C6 C12 178.9(7) no
C5 C6 C7 C8 -6.2(13) no
C5 C6 C12 C11 0.6(9) no
C7 C6 C12 C11 178.0(9) no
C12 C6 C7 C8 176.6(8) no
C6 C7 C8 C9 4.2(13) no
C7 C8 C9 P9 -162.7(7) no
C7 C8 C9 C10 3.1(13) no
P9 C9 C10 C1 -22.3(13) no
P9 C9 C10 C5 157.3(5) no
C8 C9 C10 C1 172.8(8) no
C8 C9 C10 C5 -7.7(11) no
C4 C11 C12 C6 -1.1(9) no
